data_7062137
loop_
_publ_author_name
'Maity, Lakshmikanta'
'Barik, Sahadev'
'Kisan, Hemanta K.'
'Jana, Abhimanyu'
'Isab, Anvarhusein A.'
'Dinda, Joydev'

_publ_section_title
;
 &#x2018;Optimized route&#x2019; to synthesize isoelectronic and
 isostructural Au(iii)- and Pt(ii)-NHC complexes: synthesis, structure,
 spectral properties, electrochemistry, and molecular docking studies
;
_journal_issue 1
_journal_name_full 'New Journal of Chemistry'
_journal_page_first 284
_journal_page_last 296
_journal_paper_doi 10.1039/D2NJ03661D
_journal_volume 47
_journal_year 2023
_chemical_formula_sum 'C36 H38 Au F18 N10 P3'
_chemical_formula_weight 1242.64
_space_group_crystal_system triclinic
_space_group_IT_number 2
_space_group_name_Hall '-P 1'
_space_group_name_H-M_alt 'P -1'
_atom_sites_solution_hydrogens geom
_audit_creation_method SHELXL-2018/3
_audit_update_record
;
2022-07-04 deposited with the CCDC.	2022-11-18 downloaded from the CCDC.
;
_cell_angle_alpha 67.964(4)
_cell_angle_beta 89.955(4)
_cell_angle_gamma 69.998(4)
_cell_formula_units_Z 1
_cell_length_a 10.5186(13)
_cell_length_b 11.1996(14)
_cell_length_c 11.4763(14)
_cell_measurement_reflns_used 23197
_cell_measurement_temperature 295(2)
_cell_measurement_theta_max 25.460
_cell_measurement_theta_min 2.628
_cell_volume 1164.9(3)
_computing_cell_refinement 'Bruker SAINT'
_computing_data_collection 'Bruker APEX3'
_computing_data_reduction 'Bruker SAINT'
_computing_structure_refinement 'SHELXL-2018/3 (Sheldrick, 2018)'
_computing_structure_solution 'SHELXS-97 (Sheldrick, 2008)'
_diffrn_ambient_temperature 295(2)
_diffrn_measured_fraction_theta_full 0.992
_diffrn_measured_fraction_theta_max 0.992
_diffrn_measurement_device_type 'Bruker Apex II'
_diffrn_measurement_method '\f and \w scans'
_diffrn_radiation_type MoK\a
_diffrn_radiation_wavelength 0.71073
_diffrn_reflns_av_R_equivalents 0.0363
_diffrn_reflns_av_unetI/netI 0.0255
_diffrn_reflns_Laue_measured_fraction_full 0.992
_diffrn_reflns_Laue_measured_fraction_max 0.992
_diffrn_reflns_limit_h_max 12
_diffrn_reflns_limit_h_min -12
_diffrn_reflns_limit_k_max 13
_diffrn_reflns_limit_k_min -13
_diffrn_reflns_limit_l_max 13
_diffrn_reflns_limit_l_min -13
_diffrn_reflns_number 23197
_diffrn_reflns_point_group_measured_fraction_full 0.992
_diffrn_reflns_point_group_measured_fraction_max 0.992
_diffrn_reflns_theta_full 25.242
_diffrn_reflns_theta_max 25.460
_diffrn_reflns_theta_min 2.628
_exptl_absorpt_coefficient_mu 3.373
_exptl_absorpt_correction_T_max 0.603
_exptl_absorpt_correction_T_min 0.508
_exptl_absorpt_correction_type multi-scan
_exptl_absorpt_process_details
;
SADABS-2016/2 (Bruker,2016/2)
;
_exptl_crystal_colour orange
_exptl_crystal_density_diffrn 1.771
_exptl_crystal_description Block
_exptl_crystal_F_000 610
_exptl_crystal_size_max 0.210
_exptl_crystal_size_mid 0.170
_exptl_crystal_size_min 0.150
_refine_diff_density_max 1.063
_refine_diff_density_min -0.599
_refine_diff_density_rms 0.082
_refine_ls_extinction_method none
_refine_ls_goodness_of_fit_ref 1.039
_refine_ls_hydrogen_treatment constr
_refine_ls_matrix_type full
_refine_ls_number_parameters 313
_refine_ls_number_reflns 4295
_refine_ls_number_restraints 0
_refine_ls_restrained_S_all 1.039
_refine_ls_R_factor_all 0.0287
_refine_ls_R_factor_gt 0.0287
_refine_ls_shift/su_max 0.000
_refine_ls_shift/su_mean 0.000
_refine_ls_structure_factor_coef Fsqd
_refine_ls_weighting_details 'w=1/[\s^2^(Fo^2^)+(0.0639P)^2^] where P=(Fo^2^+2Fc^2^)/3'
_refine_ls_weighting_scheme calc
_refine_ls_wR_factor_gt 0.0777
_refine_ls_wR_factor_ref 0.0777
_reflns_Friedel_coverage 0.000
_reflns_number_gt 4294
_reflns_number_total 4295
_reflns_threshold_expression 'I > 2\s(I)'
_cod_data_source_file d2nj03661d2.cif
_cod_data_source_block shelx
_cod_depositor_comments 'Adding full bibliography for 7062137--7062138.cif.'
_cod_database_code 7062137
_shelx_shelxl_version_number 2018/3
_shelx_space_group_comment
;
The symmetry employed for this shelxl refinement is uniquely defined
by the following loop, which should always be used as a source of
symmetry information in preference to the above space-group names.
They are only intended as comments.
;
_shelx_estimated_absorpt_t_min 0.538
_shelx_estimated_absorpt_t_max 0.632

loop_
_space_group_symop_operation_xyz
'x, y, z'
'-x, -y, -z'

loop_
_atom_site_label
_atom_site_type_symbol
_atom_site_fract_x
_atom_site_fract_y
_atom_site_fract_z
_atom_site_U_iso_or_equiv
_atom_site_adp_type
_atom_site_occupancy
_atom_site_site_symmetry_order
_atom_site_calc_flag
_atom_site_refinement_flags_posn
_atom_site_refinement_flags_adp
_atom_site_refinement_flags_occupancy
_atom_site_disorder_assembly
_atom_site_disorder_group
Au1 Au 0.000000 0.000000 0.000000 0.03784(9) Uani 1 2 d S . P . .
P1 P 0.32949(14) 0.72715(15) 0.71378(13) 0.0636(3) Uani 1 1 d . . . . .
P2 P 0.000000 0.500000 0.500000 0.0680(5) Uani 1 2 d S . P . .
F1 F 0.3225(10) 0.8771(6) 0.6824(7) 0.191(3) Uani 1 1 d . . . . .
F2 F 0.2454(7) 0.7445(7) 0.8213(5) 0.152(2) Uani 1 1 d . . . . .
F3 F 0.4607(7) 0.6743(10) 0.8008(10) 0.239(5) Uani 1 1 d . . . . .
F4 F 0.4091(8) 0.7116(10) 0.6039(7) 0.188(3) Uani 1 1 d . . . . .
F5 F 0.1996(7) 0.7910(11) 0.6184(8) 0.220(5) Uani 1 1 d . . . . .
F6 F 0.3377(9) 0.5823(7) 0.7415(8) 0.185(3) Uani 1 1 d . . . . .
F7 F -0.0887(5) 0.5350(6) 0.6028(4) 0.1130(14) Uani 1 1 d . . . . .
F8 F -0.1291(5) 0.4968(5) 0.4331(4) 0.1101(14) Uani 1 1 d . . . . .
F9 F 0.0442(5) 0.3402(4) 0.5876(5) 0.1129(14) Uani 1 1 d . . . . .
C1 C -0.1356(6) -0.1356(6) -0.3821(5) 0.0683(13) Uani 1 1 d . . . . .
H1A H -0.159009 -0.210189 -0.385086 0.103 Uiso 1 1 calc R U . . .
H1B H -0.053968 -0.135620 -0.419678 0.103 Uiso 1 1 calc R U . . .
H1C H -0.209107 -0.049067 -0.428448 0.103 Uiso 1 1 calc R U . . .
C2 C -0.1712(5) -0.3644(5) -0.1126(5) 0.0582(11) Uani 1 1 d . . . . .
H2 H -0.194113 -0.386391 -0.178151 0.070 Uiso 1 1 calc R U . . .
C3 C -0.1798(5) -0.4378(5) 0.0068(5) 0.0629(11) Uani 1 1 d . . . . .
H3 H -0.210009 -0.510888 0.024385 0.075 Uiso 1 1 calc R U . . .
C4 C -0.1436(5) -0.4064(5) 0.1079(5) 0.0572(10) Uani 1 1 d . . . . .
H4 H -0.150052 -0.459925 0.190593 0.069 Uiso 1 1 calc R U . . .
C5 C -0.1003(4) -0.3015(4) 0.0875(4) 0.0471(8) Uani 1 1 d . . . . .
H5 H -0.076828 -0.282099 0.154609 0.056 Uiso 1 1 calc R U . . .
N1 N -0.0913(3) -0.2223(3) -0.0375(3) 0.0404(6) Uani 1 1 d . . . . .
C6 C -0.1262(4) -0.2511(4) -0.1390(4) 0.0455(8) Uani 1 1 d . . . . .
N2 N -0.0685(3) -0.0701(3) -0.2093(3) 0.0416(6) Uani 1 1 d . . . . .
C8 C -0.0466(5) 0.0569(4) -0.2900(4) 0.0497(9) Uani 1 1 d . . . . .
H8A H -0.065866 0.074513 -0.378808 0.060 Uiso 1 1 calc R U . . .
H8B H 0.048086 0.045160 -0.272324 0.060 Uiso 1 1 calc R U . . .
C9 C -0.1392(4) 0.1781(4) -0.2642(4) 0.0450(8) Uani 1 1 d . . . . .
C10 C -0.2315(5) 0.2944(5) -0.3594(4) 0.0600(11) Uani 1 1 d . . . . .
H10 H -0.235603 0.300847 -0.442626 0.072 Uiso 1 1 calc R U . . .
C11 C -0.3169(6) 0.4001(5) -0.3314(5) 0.0705(13) Uani 1 1 d . . . . .
H11 H -0.379344 0.478768 -0.395274 0.085 Uiso 1 1 calc R U . . .
C12 C -0.3098(5) 0.3893(5) -0.2078(5) 0.0659(12) Uani 1 1 d . . . . .
H12 H -0.368154 0.459932 -0.187324 0.079 Uiso 1 1 calc R U . . .
C13 C -0.2168(4) 0.2744(4) -0.1159(4) 0.0516(9) Uani 1 1 d . . . . .
H13 H -0.211716 0.266696 -0.032349 0.062 Uiso 1 1 calc R U . . .
N3 N -0.1322(3) 0.1718(3) -0.1446(3) 0.0408(6) Uani 1 1 d . . . . .
C15 C 0.4944(6) 0.1757(8) 0.0153(8) 0.096(2) Uani 1 1 d . . . . .
H15A H 0.496977 0.264481 0.002734 0.144 Uiso 1 1 calc R U . . .
H15B H 0.431922 0.155060 0.073748 0.144 Uiso 1 1 calc R U . . .
H15C H 0.464486 0.177373 -0.064512 0.144 Uiso 1 1 calc R U . . .
C16 C 0.6303(6) 0.0699(6) 0.0667(6) 0.0731(14) Uani 1 1 d . . . . .
C17 C 0.3881(11) 0.1760(15) 0.5996(12) 0.188(7) Uani 1 1 d . . . . .
H17A H 0.360710 0.274958 0.559532 0.282 Uiso 1 1 calc R U . . .
H17B H 0.316110 0.152884 0.642544 0.282 Uiso 1 1 calc R U . . .
H17C H 0.406321 0.137994 0.536293 0.282 Uiso 1 1 calc R U . . .
C18 C 0.5109(8) 0.1189(9) 0.6909(9) 0.101(2) Uani 1 1 d . . . . .
C14 C -0.0547(4) -0.1127(4) -0.0812(3) 0.0401(7) Uani 1 1 d . . . . .
C7 C -0.1116(4) -0.1542(4) -0.2473(4) 0.0468(8) Uani 1 1 d . . . . .
N4 N 0.7362(5) -0.0107(6) 0.1049(6) 0.0843(14) Uani 1 1 d . . . . .
N5 N 0.6036(7) 0.0771(9) 0.7614(8) 0.121(2) Uani 1 1 d . . . . .

loop_
_atom_site_aniso_label
_atom_site_aniso_U_11
_atom_site_aniso_U_22
_atom_site_aniso_U_33
_atom_site_aniso_U_23
_atom_site_aniso_U_13
_atom_site_aniso_U_12
Au1 0.03981(12) 0.04038(12) 0.03683(12) -0.01879(8) 0.00513(7) -0.01513(8)
P1 0.0658(7) 0.0672(7) 0.0578(7) -0.0297(6) 0.0066(5) -0.0192(6)
P2 0.0762(11) 0.0853(13) 0.0572(9) -0.0292(9) 0.0129(8) -0.0461(10)
F1 0.316(11) 0.103(4) 0.167(6) -0.050(4) 0.049(6) -0.098(6)
F2 0.189(6) 0.165(5) 0.102(3) -0.070(4) 0.065(4) -0.048(4)
F3 0.142(5) 0.253(9) 0.305(11) -0.202(9) -0.112(6) 0.048(5)
F4 0.194(6) 0.291(9) 0.162(6) -0.150(7) 0.111(5) -0.119(7)
F5 0.126(5) 0.309(11) 0.196(7) -0.172(8) -0.057(5) 0.033(6)
F6 0.275(9) 0.127(5) 0.220(7) -0.099(5) 0.092(7) -0.121(6)
F7 0.134(3) 0.149(4) 0.104(3) -0.075(3) 0.057(3) -0.081(3)
F8 0.113(3) 0.160(4) 0.081(2) -0.036(2) 0.005(2) -0.092(3)
F9 0.103(3) 0.091(3) 0.125(3) -0.014(2) 0.020(2) -0.047(2)
C1 0.091(4) 0.077(3) 0.049(2) -0.034(2) 0.003(2) -0.035(3)
C2 0.065(3) 0.056(2) 0.070(3) -0.037(2) 0.003(2) -0.028(2)
C3 0.070(3) 0.049(2) 0.079(3) -0.027(2) 0.009(2) -0.030(2)
C4 0.065(3) 0.047(2) 0.058(2) -0.0161(19) 0.009(2) -0.025(2)
C5 0.052(2) 0.045(2) 0.0426(19) -0.0177(16) 0.0043(16) -0.0155(17)
N1 0.0419(15) 0.0394(15) 0.0438(16) -0.0209(13) 0.0039(12) -0.0145(12)
C6 0.0438(19) 0.044(2) 0.050(2) -0.0236(17) 0.0002(16) -0.0132(16)
N2 0.0474(16) 0.0464(17) 0.0358(15) -0.0206(13) 0.0072(12) -0.0182(13)
C8 0.060(2) 0.059(2) 0.0389(18) -0.0221(17) 0.0114(16) -0.0287(19)
C9 0.0471(19) 0.049(2) 0.0429(19) -0.0141(16) 0.0040(15) -0.0264(17)
C10 0.072(3) 0.058(3) 0.045(2) -0.0081(19) -0.0053(19) -0.032(2)
C11 0.071(3) 0.050(3) 0.070(3) -0.007(2) -0.015(2) -0.016(2)
C12 0.057(3) 0.047(2) 0.084(3) -0.023(2) -0.002(2) -0.010(2)
C13 0.047(2) 0.047(2) 0.061(2) -0.0244(19) 0.0052(18) -0.0142(17)
N3 0.0386(15) 0.0393(15) 0.0435(16) -0.0154(13) 0.0014(12) -0.0143(12)
C15 0.066(3) 0.103(5) 0.130(6) -0.060(5) 0.016(4) -0.028(3)
C16 0.066(3) 0.082(4) 0.095(4) -0.051(3) 0.030(3) -0.036(3)
C17 0.115(7) 0.231(14) 0.154(10) 0.018(10) -0.015(7) -0.093(9)
C18 0.074(4) 0.102(5) 0.120(6) -0.028(4) 0.024(4) -0.041(4)
C14 0.0410(18) 0.0410(18) 0.0422(18) -0.0206(15) 0.0071(14) -0.0153(15)
C7 0.050(2) 0.053(2) 0.045(2) -0.0280(17) 0.0050(16) -0.0181(17)
N4 0.071(3) 0.091(3) 0.105(4) -0.054(3) 0.033(3) -0.030(3)
N5 0.080(4) 0.153(7) 0.139(6) -0.054(5) 0.018(4) -0.058(4)

loop_
_atom_type_symbol
_atom_type_description
_atom_type_scat_dispersion_real
_atom_type_scat_dispersion_imag
_atom_type_scat_source
C C 0.0033 0.0016 'International Tables Vol C Tables 4.2.6.8 and 6.1.1.4'
H H 0.0000 0.0000 'International Tables Vol C Tables 4.2.6.8 and 6.1.1.4'
N N 0.0061 0.0033 'International Tables Vol C Tables 4.2.6.8 and 6.1.1.4'
F F 0.0171 0.0103 'International Tables Vol C Tables 4.2.6.8 and 6.1.1.4'
P P 0.1023 0.0942 'International Tables Vol C Tables 4.2.6.8 and 6.1.1.4'
Au Au -2.0133 8.8022 'International Tables Vol C Tables 4.2.6.8 and 6.1.1.4'

loop_
_geom_angle_atom_site_label_1
_geom_angle_atom_site_label_2
_geom_angle_atom_site_label_3
_geom_angle
_geom_angle_site_symmetry_1
_geom_angle_site_symmetry_3
_geom_angle_publ_flag
N3 Au1 N3 180.0 . 2 ?
N3 Au1 C14 93.48(14) . 2 ?
N3 Au1 C14 86.52(14) 2 2 ?
N3 Au1 C14 86.52(14) . . ?
N3 Au1 C14 93.48(14) 2 . ?
C14 Au1 C14 180.0 2 . ?
F3 P1 F6 91.6(5) . . ?
F3 P1 F5 175.2(7) . . ?
F6 P1 F5 92.4(5) . . ?
F3 P1 F4 90.9(5) . . ?
F6 P1 F4 84.3(4) . . ?
F5 P1 F4 86.8(4) . . ?
F3 P1 F2 90.8(5) . . ?
F6 P1 F2 95.6(4) . . ?
F5 P1 F2 91.4(4) . . ?
F4 P1 F2 178.2(4) . . ?
F3 P1 F1 88.5(5) . . ?
F6 P1 F1 178.7(5) . . ?
F5 P1 F1 87.4(5) . . ?
F4 P1 F1 94.4(5) . . ?
F2 P1 F1 85.6(4) . . ?
F8 P2 F8 180.0 . 2_566 ?
F8 P2 F9 89.7(3) . 2_566 ?
F8 P2 F9 90.3(3) 2_566 2_566 ?
F8 P2 F9 90.3(3) . . ?
F8 P2 F9 89.7(3) 2_566 . ?
F9 P2 F9 180.0 2_566 . ?
F8 P2 F7 88.9(3) . . ?
F8 P2 F7 91.1(3) 2_566 . ?
F9 P2 F7 90.9(3) 2_566 . ?
F9 P2 F7 89.1(3) . . ?
F8 P2 F7 91.1(3) . 2_566 ?
F8 P2 F7 88.9(3) 2_566 2_566 ?
F9 P2 F7 89.1(3) 2_566 2_566 ?
F9 P2 F7 90.9(3) . 2_566 ?
F7 P2 F7 180.0 . 2_566 ?
C7 C1 H1A 109.5 . . ?
C7 C1 H1B 109.5 . . ?
H1A C1 H1B 109.5 . . ?
C7 C1 H1C 109.5 . . ?
H1A C1 H1C 109.5 . . ?
H1B C1 H1C 109.5 . . ?
C3 C2 C6 119.2(4) . . ?
C3 C2 H2 120.4 . . ?
C6 C2 H2 120.4 . . ?
C2 C3 C4 121.0(4) . . ?
C2 C3 H3 119.5 . . ?
C4 C3 H3 119.5 . . ?
C5 C4 C3 121.8(4) . . ?
C5 C4 H4 119.1 . . ?
C3 C4 H4 119.1 . . ?
C4 C5 N1 118.2(4) . . ?
C4 C5 H5 120.9 . . ?
N1 C5 H5 120.9 . . ?
C14 N1 C5 129.2(3) . . ?
C14 N1 C6 109.6(3) . . ?
C5 N1 C6 121.2(3) . . ?
C7 C6 N1 107.3(3) . . ?
C7 C6 C2 134.1(4) . . ?
N1 C6 C2 118.6(4) . . ?
C14 N2 C7 111.1(3) . . ?
C14 N2 C8 120.9(3) . . ?
C7 N2 C8 127.9(3) . . ?
N2 C8 C9 109.8(3) . . ?
N2 C8 H8A 109.7 . . ?
C9 C8 H8A 109.7 . . ?
N2 C8 H8B 109.7 . . ?
C9 C8 H8B 109.7 . . ?
H8A C8 H8B 108.2 . . ?
N3 C9 C10 119.3(4) . . ?
N3 C9 C8 119.0(3) . . ?
C10 C9 C8 121.7(4) . . ?
C11 C10 C9 119.9(4) . . ?
C11 C10 H10 120.0 . . ?
C9 C10 H10 120.0 . . ?
C10 C11 C12 119.5(4) . . ?
C10 C11 H11 120.3 . . ?
C12 C11 H11 120.3 . . ?
C13 C12 C11 119.4(5) . . ?
C13 C12 H12 120.3 . . ?
C11 C12 H12 120.3 . . ?
N3 C13 C12 120.7(4) . . ?
N3 C13 H13 119.7 . . ?
C12 C13 H13 119.7 . . ?
C13 N3 C9 121.1(3) . . ?
C13 N3 Au1 118.2(3) . . ?
C9 N3 Au1 120.6(3) . . ?
C16 C15 H15A 109.5 . . ?
C16 C15 H15B 109.5 . . ?
H15A C15 H15B 109.5 . . ?
C16 C15 H15C 109.5 . . ?
H15A C15 H15C 109.5 . . ?
H15B C15 H15C 109.5 . . ?
N4 C16 C15 178.9(8) . . ?
C18 C17 H17A 109.5 . . ?
C18 C17 H17B 109.5 . . ?
H17A C17 H17B 109.5 . . ?
C18 C17 H17C 109.5 . . ?
H17A C17 H17C 109.5 . . ?
H17B C17 H17C 109.5 . . ?
N5 C18 C17 178.7(13) . . ?
N1 C14 N2 106.2(3) . . ?
N1 C14 Au1 134.5(3) . . ?
N2 C14 Au1 119.2(3) . . ?
C6 C7 N2 105.7(3) . . ?
C6 C7 C1 129.9(4) . . ?
N2 C7 C1 124.3(4) . . ?

loop_
_geom_bond_atom_site_label_1
_geom_bond_atom_site_label_2
_geom_bond_distance
_geom_bond_site_symmetry_2
_geom_bond_publ_flag
Au1 N3 2.041(3) . ?
Au1 N3 2.041(3) 2 ?
Au1 C14 2.043(4) 2 ?
Au1 C14 2.044(4) . ?
P1 F3 1.500(6) . ?
P1 F6 1.503(5) . ?
P1 F5 1.523(6) . ?
P1 F4 1.545(5) . ?
P1 F2 1.550(5) . ?
P1 F1 1.555(6) . ?
P2 F8 1.578(4) . ?
P2 F8 1.578(4) 2_566 ?
P2 F9 1.584(4) 2_566 ?
P2 F9 1.584(4) . ?
P2 F7 1.584(4) . ?
P2 F7 1.585(4) 2_566 ?
C1 C7 1.492(6) . ?
C1 H1A 0.9600 . ?
C1 H1B 0.9600 . ?
C1 H1C 0.9600 . ?
C2 C3 1.330(7) . ?
C2 C6 1.431(6) . ?
C2 H2 0.9300 . ?
C3 C4 1.419(7) . ?
C3 H3 0.9300 . ?
C4 C5 1.342(6) . ?
C4 H4 0.9300 . ?
C5 N1 1.398(5) . ?
C5 H5 0.9300 . ?
N1 C14 1.329(5) . ?
N1 C6 1.400(5) . ?
C6 C7 1.359(6) . ?
N2 C14 1.355(5) . ?
N2 C7 1.373(5) . ?
N2 C8 1.473(5) . ?
C8 C9 1.509(6) . ?
C8 H8A 0.9700 . ?
C8 H8B 0.9700 . ?
C9 N3 1.348(5) . ?
C9 C10 1.379(6) . ?
C10 C11 1.368(8) . ?
C10 H10 0.9300 . ?
C11 C12 1.377(8) . ?
C11 H11 0.9300 . ?
C12 C13 1.359(7) . ?
C12 H12 0.9300 . ?
C13 N3 1.343(5) . ?
C13 H13 0.9300 . ?
C15 C16 1.454(9) . ?
C15 H15A 0.9600 . ?
C15 H15B 0.9600 . ?
C15 H15C 0.9600 . ?
C16 N4 1.124(8) . ?
C17 C18 1.452(13) . ?
C17 H17A 0.9600 . ?
C17 H17B 0.9600 . ?
C17 H17C 0.9600 . ?
C18 N5 1.109(10) . ?

loop_
_geom_torsion_atom_site_label_1
_geom_torsion_atom_site_label_2
_geom_torsion_atom_site_label_3
_geom_torsion_atom_site_label_4
_geom_torsion
_geom_torsion_site_symmetry_1
_geom_torsion_site_symmetry_2
_geom_torsion_site_symmetry_3
_geom_torsion_site_symmetry_4
_geom_torsion_publ_flag
C6 C2 C3 C4 -0.7(8) . . . . ?
C2 C3 C4 C5 0.4(8) . . . . ?
C3 C4 C5 N1 0.0(7) . . . . ?
C4 C5 N1 C14 178.2(4) . . . . ?
C4 C5 N1 C6 -0.1(6) . . . . ?
C14 N1 C6 C7 -0.8(4) . . . . ?
C5 N1 C6 C7 177.8(3) . . . . ?
C14 N1 C6 C2 -178.9(4) . . . . ?
C5 N1 C6 C2 -0.2(6) . . . . ?
C3 C2 C6 C7 -176.8(5) . . . . ?
C3 C2 C6 N1 0.7(7) . . . . ?
C14 N2 C8 C9 -56.1(5) . . . . ?
C7 N2 C8 C9 119.6(4) . . . . ?
N2 C8 C9 N3 56.9(5) . . . . ?
N2 C8 C9 C10 -122.5(4) . . . . ?
N3 C9 C10 C11 -1.6(6) . . . . ?
C8 C9 C10 C11 177.8(4) . . . . ?
C9 C10 C11 C12 0.0(8) . . . . ?
C10 C11 C12 C13 0.8(8) . . . . ?
C11 C12 C13 N3 0.0(7) . . . . ?
C12 C13 N3 C9 -1.7(6) . . . . ?
C12 C13 N3 Au1 -177.9(3) . . . . ?
C10 C9 N3 C13 2.5(6) . . . . ?
C8 C9 N3 C13 -176.9(3) . . . . ?
C10 C9 N3 Au1 178.7(3) . . . . ?
C8 C9 N3 Au1 -0.8(4) . . . . ?
C5 N1 C14 N2 -177.3(4) . . . . ?
C6 N1 C14 N2 1.1(4) . . . . ?
C5 N1 C14 Au1 -2.1(6) . . . . ?
C6 N1 C14 Au1 176.4(3) . . . . ?
C7 N2 C14 N1 -1.1(4) . . . . ?
C8 N2 C14 N1 175.2(3) . . . . ?
C7 N2 C14 Au1 -177.2(3) . . . . ?
C8 N2 C14 Au1 -0.9(5) . . . . ?
N1 C6 C7 N2 0.1(4) . . . . ?
C2 C6 C7 N2 177.8(5) . . . . ?
N1 C6 C7 C1 -179.7(5) . . . . ?
C2 C6 C7 C1 -2.1(8) . . . . ?
C14 N2 C7 C6 0.6(4) . . . . ?
C8 N2 C7 C6 -175.4(4) . . . . ?
C14 N2 C7 C1 -179.5(4) . . . . ?
C8 N2 C7 C1 4.5(7) . . . . ?
